data_7238265
loop_
_publ_author_name
'Chen, Shuo-ping'
'Zhang, Yu-qin'
'Hu, Le'
'He, Hong-zhen'
'Yuan, Liang-jie'

_publ_section_title
;
 Hydrogen-bonded assembly of aminophosphonic anions: different 1D, 2D and
 3D supramolecular architectures
;
_journal_issue 10
_journal_name_full CrystEngComm
_journal_page_first 3327
_journal_paper_doi 10.1039/c003756g
_journal_volume 12
_journal_year 2010
_chemical_formula_sum 'C4 H15 N2 O6 P2'
_chemical_formula_weight 249.12
_space_group_IT_number 2
_space_group_name_Hall '-P 1'
_space_group_name_H-M_alt 'P -1'
_symmetry_cell_setting triclinic
_symmetry_space_group_name_H-M 'P -1'
_atom_sites_solution_hydrogens geom
_atom_sites_solution_primary direct
_atom_sites_solution_secondary difmap
_audit_creation_method SHELXL-97
_cell_angle_alpha 72.749(2)
_cell_angle_beta 79.075(2)
_cell_angle_gamma 84.784(2)
_cell_formula_units_Z 2
_cell_length_a 5.6936(7)
_cell_length_b 8.1718(10)
_cell_length_c 10.6221(12)
_cell_measurement_reflns_used 2831
_cell_measurement_temperature 298(2)
_cell_measurement_theta_max 28.30
_cell_measurement_theta_min 2.61
_cell_volume 463.11(10)
_computing_cell_refinement 'Bruker SMART'
_computing_data_collection 'Bruker SMART'
_computing_data_reduction 'Bruker SAINT'
_computing_molecular_graphics 'Bruker SHELXTL'
_computing_publication_material 'Bruker SHELXTL'
_computing_structure_refinement 'SHELXL-97 (Sheldrick, 1997)'
_computing_structure_solution 'SHELXS-97 (Sheldrick, 1990)'
_diffrn_ambient_temperature 298(2)
_diffrn_measured_fraction_theta_full 0.986
_diffrn_measured_fraction_theta_max 0.986
_diffrn_measurement_device_type 'CCD area detector'
_diffrn_measurement_method 'phi and omega scans'
_diffrn_radiation_monochromator graphite
_diffrn_radiation_source 'fine-focus sealed tube'
_diffrn_radiation_type MoK\a
_diffrn_radiation_wavelength 0.71073
_diffrn_reflns_av_R_equivalents 0.0345
_diffrn_reflns_av_sigmaI/netI 0.0273
_diffrn_reflns_limit_h_max 6
_diffrn_reflns_limit_h_min -7
_diffrn_reflns_limit_k_max 9
_diffrn_reflns_limit_k_min -10
_diffrn_reflns_limit_l_max 13
_diffrn_reflns_limit_l_min -11
_diffrn_reflns_number 2948
_diffrn_reflns_theta_full 26.00
_diffrn_reflns_theta_max 26.00
_diffrn_reflns_theta_min 2.04
_exptl_absorpt_coefficient_mu 0.479
_exptl_absorpt_correction_T_max 0.9103
_exptl_absorpt_correction_T_min 0.8696
_exptl_absorpt_correction_type multi-scan
_exptl_absorpt_process_details SADABS
_exptl_crystal_colour colorless
_exptl_crystal_density_diffrn 1.787
_exptl_crystal_density_method 'not measured'
_exptl_crystal_description block
_exptl_crystal_F_000 262
_exptl_crystal_size_max 0.30
_exptl_crystal_size_mid 0.20
_exptl_crystal_size_min 0.20
_refine_diff_density_max 0.412
_refine_diff_density_min -0.406
_refine_diff_density_rms 0.063
_refine_ls_extinction_coef 0.040(5)
_refine_ls_extinction_expression Fc^*^=kFc[1+0.001xFc^2^\l^3^/sin(2\q)]^-1/4^
_refine_ls_extinction_method SHELXL
_refine_ls_goodness_of_fit_ref 1.076
_refine_ls_hydrogen_treatment mixed
_refine_ls_matrix_type full
_refine_ls_number_parameters 139
_refine_ls_number_reflns 1779
_refine_ls_number_restraints 1
_refine_ls_restrained_S_all 1.076
_refine_ls_R_factor_all 0.0296
_refine_ls_R_factor_gt 0.0285
_refine_ls_shift/su_max 0.001
_refine_ls_shift/su_mean 0.000
_refine_ls_structure_factor_coef Fsqd
_refine_ls_weighting_details 'calc w=1/[\s^2^(Fo^2^)+(0.0399P)^2^+0.3101P] where P=(Fo^2^+2Fc^2^)/3'
_refine_ls_weighting_scheme calc
_refine_ls_wR_factor_gt 0.0772
_refine_ls_wR_factor_ref 0.0780
_reflns_number_gt 1723
_reflns_number_total 1779
_reflns_threshold_expression >2sigma(I)
_cod_data_source_file c003756g.txt
_cod_data_source_block 080618cm
_cod_depositor_comments
;
The following automatic conversions were performed:

data item '_exptl_absorpt_correction_type' value 'Multi-scan' was
changed to 'multi-scan' in accordance with the
/home/saulius/struct/COD-crude-data/automatic-downloads/DataCite-retrospective/RSC/depositions/lib/dictionaries/cif_core.dic
dictionary named 'cif_core.dic' version 2.4.2 last updated on
2011-04-26.

data item '_symmetry_cell_setting' value 'Triclinic' was changed to
'triclinic' in accordance with the
/home/saulius/struct/COD-crude-data/automatic-downloads/DataCite-retrospective/RSC/depositions/lib/dictionaries/cif_core.dic
dictionary named 'cif_core.dic' version 2.4.2 last updated on
2011-04-26.

Automatic conversion script
Id: cif_fix_values 6909 2019-04-08 15:41:33Z antanas 
;
_cod_original_sg_symbol_H-M P-1
_cod_database_code 7238265

loop_
_symmetry_equiv_pos_as_xyz
'x, y, z'
'-x, -y, -z'

loop_
_atom_site_label
_atom_site_type_symbol
_atom_site_fract_x
_atom_site_fract_y
_atom_site_fract_z
_atom_site_U_iso_or_equiv
_atom_site_adp_type
_atom_site_occupancy
_atom_site_symmetry_multiplicity
_atom_site_calc_flag
_atom_site_refinement_flags
C1 C 0.6284(3) 0.6251(2) 0.22676(15) 0.0143(3) Uani 1 1 d .
C2 C 0.6846(3) 0.7634(2) 0.09142(17) 0.0203(4) Uani 1 1 d .
H2A H 0.8268 0.7258 0.0394 0.024 Uiso 1 1 calc R
H2B H 0.5533 0.7718 0.0432 0.024 Uiso 1 1 calc R
C3 C 0.7245(3) 0.9416(2) 0.09985(19) 0.0258(4) Uani 1 1 d .
H3A H 0.5846 0.9811 0.1505 0.039 Uiso 1 1 calc R
H3B H 0.7545 1.0193 0.0113 0.039 Uiso 1 1 calc R
H3C H 0.8596 0.9367 0.1431 0.039 Uiso 1 1 calc R
C4 C 0.0801(3) 0.0740(2) 0.45984(18) 0.0239(4) Uani 1 1 d .
H4A H 0.0329 0.1732 0.4924 0.029 Uiso 1 1 calc R
H4B H 0.2450 0.0419 0.4705 0.029 Uiso 1 1 calc R
H3 H 0.481(5) 0.755(3) 0.4954(10) 0.044(7) Uiso 1 1 d D
H6 H 0.730(5) 0.455(4) 0.009(3) 0.049(8) Uiso 1 1 d .
N1 N 0.8491(2) 0.58805(18) 0.29180(14) 0.0159(3) Uani 1 1 d .
H1A H 0.9531 0.5224 0.2527 0.024 Uiso 1 1 calc R
H1B H 0.8082 0.5338 0.3784 0.024 Uiso 1 1 calc R
H1C H 0.9158 0.6862 0.2826 0.024 Uiso 1 1 calc R
N2 N 0.0593(3) 0.1170(2) 0.31646(16) 0.0251(3) Uani 1 1 d .
H2C H 0.1038 0.0259 0.2869 0.038 Uiso 1 1 calc R
H2D H 0.1534 0.2033 0.2695 0.038 Uiso 1 1 calc R
H2E H -0.0918 0.1477 0.3070 0.038 Uiso 1 1 calc R
O1 O 0.2635(2) 0.53898(16) 0.44053(12) 0.0209(3) Uani 1 1 d .
O2 O 0.2152(2) 0.81655(15) 0.25823(12) 0.0201(3) Uani 1 1 d .
O3 O 0.5091(2) 0.79652(16) 0.41196(12) 0.0211(3) Uani 1 1 d D
O4 O 0.3107(2) 0.43997(16) 0.16427(12) 0.0213(3) Uani 1 1 d .
O5 O 0.5980(2) 0.27635(15) 0.32293(12) 0.0217(3) Uani 1 1 d .
O6 O 0.7572(2) 0.39668(17) 0.08395(13) 0.0227(3) Uani 1 1 d .
P1 P 0.37761(7) 0.69373(5) 0.34202(4) 0.01473(16) Uani 1 1 d .
P2 P 0.55599(7) 0.42109(5) 0.20264(4) 0.01570(15) Uani 1 1 d .

loop_
_atom_site_aniso_label
_atom_site_aniso_U_11
_atom_site_aniso_U_22
_atom_site_aniso_U_33
_atom_site_aniso_U_23
_atom_site_aniso_U_13
_atom_site_aniso_U_12
C1 0.0118(7) 0.0161(8) 0.0148(7) -0.0041(6) -0.0030(6) 0.0003(6)
C2 0.0201(8) 0.0224(9) 0.0161(8) -0.0026(7) -0.0021(6) 0.0001(6)
C3 0.0246(9) 0.0212(9) 0.0270(9) 0.0007(7) -0.0042(7) -0.0039(7)
C4 0.0213(9) 0.0233(9) 0.0297(10) -0.0123(8) -0.0034(7) -0.0003(7)
N1 0.0126(7) 0.0174(7) 0.0178(7) -0.0048(5) -0.0035(5) -0.0003(5)
N2 0.0246(8) 0.0205(7) 0.0298(9) -0.0082(6) -0.0024(6) 0.0008(6)
O1 0.0188(6) 0.0246(6) 0.0171(6) -0.0031(5) -0.0005(5) -0.0042(5)
O2 0.0167(6) 0.0208(6) 0.0231(6) -0.0067(5) -0.0059(5) 0.0038(5)
O3 0.0243(7) 0.0229(6) 0.0187(6) -0.0084(5) -0.0053(5) -0.0020(5)
O4 0.0178(6) 0.0279(7) 0.0205(6) -0.0095(5) -0.0047(5) -0.0018(5)
O5 0.0270(7) 0.0178(6) 0.0196(6) -0.0044(5) -0.0045(5) 0.0012(5)
O6 0.0221(7) 0.0277(7) 0.0190(6) -0.0099(5) -0.0016(5) 0.0034(5)
P1 0.0126(2) 0.0172(2) 0.0147(2) -0.00547(17) -0.00200(16) 0.00062(16)
P2 0.0155(2) 0.0173(2) 0.0154(2) -0.00625(17) -0.00309(16) 0.00005(16)

loop_
_atom_type_symbol
_atom_type_description
_atom_type_scat_dispersion_real
_atom_type_scat_dispersion_imag
_atom_type_scat_source
C C 0.0033 0.0016 'International Tables Vol C Tables 4.2.6.8 and 6.1.1.4'
H H 0.0000 0.0000 'International Tables Vol C Tables 4.2.6.8 and 6.1.1.4'
N N 0.0061 0.0033 'International Tables Vol C Tables 4.2.6.8 and 6.1.1.4'
O O 0.0106 0.0060 'International Tables Vol C Tables 4.2.6.8 and 6.1.1.4'
P P 0.1023 0.0942 'International Tables Vol C Tables 4.2.6.8 and 6.1.1.4'

loop_
_geom_angle_atom_site_label_1
_geom_angle_atom_site_label_2
_geom_angle_atom_site_label_3
_geom_angle
_geom_angle_site_symmetry_1
_geom_angle_site_symmetry_3
N1 C1 C2 108.86(13) . .
N1 C1 P2 106.67(10) . .
C2 C1 P2 110.87(11) . .
N1 C1 P1 108.80(10) . .
C2 C1 P1 112.14(11) . .
P2 C1 P1 109.34(8) . .
C3 C2 C1 115.41(14) . .
C3 C2 H2A 108.4 . .
C1 C2 H2A 108.4 . .
C3 C2 H2B 108.4 . .
C1 C2 H2B 108.4 . .
H2A C2 H2B 107.5 . .
C2 C3 H3A 109.5 . .
C2 C3 H3B 109.5 . .
H3A C3 H3B 109.5 . .
C2 C3 H3C 109.5 . .
H3A C3 H3C 109.5 . .
H3B C3 H3C 109.5 . .
N2 C4 C4 109.51(19) . 2_556
N2 C4 H4A 109.8 . .
C4 C4 H4A 109.8 2_556 .
N2 C4 H4B 109.8 . .
C4 C4 H4B 109.8 2_556 .
H4A C4 H4B 108.2 . .
C1 N1 H1A 109.5 . .
C1 N1 H1B 109.5 . .
H1A N1 H1B 109.5 . .
C1 N1 H1C 109.5 . .
H1A N1 H1C 109.5 . .
H1B N1 H1C 109.5 . .
C4 N2 H2C 109.5 . .
C4 N2 H2D 109.5 . .
H2C N2 H2D 109.5 . .
C4 N2 H2E 109.5 . .
H2C N2 H2E 109.5 . .
H2D N2 H2E 109.5 . .
P1 O3 H3 110.6(19) . .
P2 O6 H6 113(2) . .
O1 P1 O2 115.92(7) . .
O1 P1 O3 111.54(7) . .
O2 P1 O3 108.81(7) . .
O1 P1 C1 109.20(7) . .
O2 P1 C1 107.88(7) . .
O3 P1 C1 102.60(7) . .
O5 P2 O4 117.27(7) . .
O5 P2 O6 105.66(7) . .
O4 P2 O6 111.21(7) . .
O5 P2 C1 108.88(7) . .
O4 P2 C1 109.16(7) . .
O6 P2 C1 103.79(7) . .

loop_
_geom_bond_atom_site_label_1
_geom_bond_atom_site_label_2
_geom_bond_distance
_geom_bond_site_symmetry_2
C1 N1 1.511(2) .
C1 C2 1.541(2) .
C1 P2 1.8524(16) .
C1 P1 1.8578(16) .
C2 C3 1.526(2) .
C2 H2A 0.9700 .
C2 H2B 0.9700 .
C3 H3A 0.9600 .
C3 H3B 0.9600 .
C3 H3C 0.9600 .
C4 N2 1.483(2) .
C4 C4 1.522(4) 2_556
C4 H4A 0.9700 .
C4 H4B 0.9700 .
N1 H1A 0.8900 .
N1 H1B 0.8900 .
N1 H1C 0.8900 .
N2 H2C 0.8900 .
N2 H2D 0.8900 .
N2 H2E 0.8900 .
O1 P1 1.4908(12) .
O2 P1 1.5061(12) .
O3 P1 1.5853(12) .
O3 H3 0.839(10) .
O4 P2 1.5100(13) .
O5 P2 1.5023(13) .
O6 P2 1.5818(13) .
O6 H6 0.83(3) .

loop_
_geom_hbond_atom_site_label_D
_geom_hbond_atom_site_label_H
_geom_hbond_atom_site_label_A
_geom_hbond_distance_DH
_geom_hbond_distance_HA
_geom_hbond_distance_DA
_geom_hbond_angle_DHA
_geom_hbond_site_symmetry_A
O3 H3 O5 0.839(10) 1.841(12) 2.6603(17) 165(3) 2_666
O6 H6 O4 0.83(3) 1.83(3) 2.6624(19) 173(3) 2_665
N1 H1A O4 0.89 2.21 3.0417(19) 155.4 1_655
N1 H1B O1 0.89 1.81 2.6930(18) 169.2 2_666
N1 H1C O2 0.89 2.03 2.8267(18) 149.0 1_655
N2 H2C O2 0.89 1.86 2.738(2) 168.5 1_545
N2 H2D O4 0.89 2.11 2.984(2) 167.9 .
N2 H2E O5 0.89 1.98 2.821(2) 158.0 1_455

loop_
_geom_torsion_atom_site_label_1
_geom_torsion_atom_site_label_2
_geom_torsion_atom_site_label_3
_geom_torsion_atom_site_label_4
_geom_torsion
N1 C1 C2 C3 -68.30(18)
P2 C1 C2 C3 174.66(12)
P1 C1 C2 C3 52.14(18)
N1 C1 P1 O1 -83.94(11)
C2 C1 P1 O1 155.59(11)
P2 C1 P1 O1 32.20(10)
N1 C1 P1 O2 149.29(10)
C2 C1 P1 O2 28.82(13)
P2 C1 P1 O2 -94.57(9)
N1 C1 P1 O3 34.50(12)
C2 C1 P1 O3 -85.97(12)
P2 C1 P1 O3 150.64(8)
N1 C1 P2 O5 39.46(12)
C2 C1 P2 O5 157.83(11)
P1 C1 P2 O5 -78.03(9)
N1 C1 P2 O4 168.61(10)
C2 C1 P2 O4 -73.01(12)
P1 C1 P2 O4 51.12(10)
N1 C1 P2 O6 -72.73(11)
C2 C1 P2 O6 45.65(13)
P1 C1 P2 O6 169.78(8)
